data_2211306
loop_
_publ_author_name
'Li, Yin-Huai'

_publ_section_title
;
 6-<i>tert</i>-Butylnaphthalene-2,3-dicarbonitrile
;
_journal_issue 12
_journal_name_full 'Acta Crystallographica Section E'
_journal_page_first o5935
_journal_page_last o5936
_journal_paper_doi 10.1107/S1600536806050525
_journal_volume 62
_journal_year 2006
_chemical_formula_moiety 'C16 H14 N2'
_chemical_formula_sum 'C16 H14 N2'
_chemical_formula_weight 234.29
_chemical_name_systematic
;
 ?
;
_space_group_IT_number 62
_symmetry_cell_setting orthorhombic
_symmetry_space_group_name_Hall '-P 2ac 2n'
_symmetry_space_group_name_H-M 'P n m a'
_atom_sites_solution_hydrogens geom
_atom_sites_solution_primary direct
_atom_sites_solution_secondary difmap
_audit_creation_method SHELXL-97
_cell_angle_alpha 90.00
_cell_angle_beta 90.00
_cell_angle_gamma 90.00
_cell_formula_units_Z 4
_cell_length_a 11.1480(2)
_cell_length_b 7.0072(2)
_cell_length_c 16.7188(4)
_cell_measurement_reflns_used 1567
_cell_measurement_temperature 298(2)
_cell_measurement_theta_max 25.00
_cell_measurement_theta_min 3.19
_cell_volume 1306.01(5)
_computing_cell_refinement 'SAINT (Bruker, 1997)'
_computing_data_collection 'SMART (Bruker, 1997)'
_computing_data_reduction SAINT
_computing_molecular_graphics 'SHELXTL (Bruker, 1997)'
_computing_publication_material SHELXL-97
_computing_structure_refinement 'SHELXL97 (Sheldrick, 1997)'
_computing_structure_solution 'SHELXS97 (Sheldrick, 1997)'
_diffrn_ambient_temperature 298(2)
_diffrn_measured_fraction_theta_full 0.999
_diffrn_measured_fraction_theta_max 0.999
_diffrn_measurement_device_type 'Smart CCD'
_diffrn_measurement_method '\w scan'
_diffrn_radiation_monochromator graphite
_diffrn_radiation_source 'fine-focus sealed tube'
_diffrn_radiation_type MoK\a
_diffrn_radiation_wavelength 0.71073
_diffrn_reflns_av_R_equivalents 0.0395
_diffrn_reflns_av_sigmaI/netI 0.0189
_diffrn_reflns_limit_h_max 13
_diffrn_reflns_limit_h_min -12
_diffrn_reflns_limit_k_max 8
_diffrn_reflns_limit_k_min -8
_diffrn_reflns_limit_l_max 16
_diffrn_reflns_limit_l_min -20
_diffrn_reflns_number 10458
_diffrn_reflns_theta_full 26.00
_diffrn_reflns_theta_max 26.00
_diffrn_reflns_theta_min 2.20
_exptl_absorpt_coefficient_mu 0.071
_exptl_absorpt_correction_T_max 0.9894
_exptl_absorpt_correction_T_min 0.9825
_exptl_absorpt_correction_type multi-scan
_exptl_absorpt_process_details 'SADABS (Bruker, 1997)'
_exptl_crystal_colour colourless
_exptl_crystal_density_diffrn 1.192
_exptl_crystal_density_method 'not measured'
_exptl_crystal_description needle
_exptl_crystal_F_000 496
_exptl_crystal_size_max 0.25
_exptl_crystal_size_mid 0.20
_exptl_crystal_size_min 0.15
_refine_diff_density_max 0.175
_refine_diff_density_min -0.141
_refine_ls_extinction_coef 0.008(2)
_refine_ls_extinction_expression Fc^*^=kFc[1+0.001xFc^2^\l^3^/sin(2\q)]^-1/4^
_refine_ls_extinction_method SHELXL
_refine_ls_goodness_of_fit_ref 1.080
_refine_ls_hydrogen_treatment constr
_refine_ls_matrix_type full
_refine_ls_number_parameters 108
_refine_ls_number_reflns 1399
_refine_ls_number_restraints 0
_refine_ls_restrained_S_all 1.080
_refine_ls_R_factor_all 0.0466
_refine_ls_R_factor_gt 0.0364
_refine_ls_shift/su_max 0.000
_refine_ls_shift/su_mean 0.000
_refine_ls_structure_factor_coef Fsqd
_refine_ls_weighting_details 'calc w=1/[\s^2^(Fo^2^)+(0.0615P)^2^+0.1377P] where P=(Fo^2^+2Fc^2^)/3'
_refine_ls_weighting_scheme calc
_refine_ls_wR_factor_gt 0.1094
_refine_ls_wR_factor_ref 0.1173
_reflns_number_gt 1062
_reflns_number_total 1399
_reflns_threshold_expression I>2\s(I)
_cod_data_source_file bt2213.cif
_cod_data_source_block I
_cod_database_code 2211306
_cod_database_fobs_code 2211306

loop_
_symmetry_equiv_pos_as_xyz
'x, y, z'
'-x+1/2, -y, z+1/2'
'x+1/2, -y+1/2, -z+1/2'
'-x, y+1/2, -z'
'-x, -y, -z'
'x-1/2, y, -z-1/2'
'-x-1/2, y-1/2, z-1/2'
'x, -y-1/2, z'

loop_
_atom_site_type_symbol
_atom_site_label
_atom_site_fract_x
_atom_site_fract_y
_atom_site_fract_z
_atom_site_U_iso_or_equiv
_atom_site_adp_type
_atom_site_calc_flag
_atom_site_refinement_flags
_atom_site_occupancy
N N1 0.67990(15) 0.2500 0.27160(10) 0.0717(5) Uani d S 1
N N2 0.81811(14) 0.2500 0.48887(11) 0.0729(6) Uani d S 1
H H14B 0.1169 0.2500 0.7833 0.109 Uiso d SR 1
H H14A 0.2265 0.1420 0.7464 0.109 Uiso d R 1
C C1 0.61659(15) 0.2500 0.32500(10) 0.0501(5) Uani d S 1
C C2 0.71716(15) 0.2500 0.48083(10) 0.0482(4) Uani d S 1
C C3 0.53742(14) 0.2500 0.39309(9) 0.0404(4) Uani d S 1
C C4 0.58906(13) 0.2500 0.47134(9) 0.0391(4) Uani d S 1
C C5 0.41579(14) 0.2500 0.38425(9) 0.0419(4) Uani d S 1
H H5 0.3830 0.2500 0.3331 0.050 Uiso calc SR 1
C C6 0.51555(14) 0.2500 0.53673(9) 0.0410(4) Uani d S 1
H H6 0.5496 0.2500 0.5875 0.049 Uiso calc SR 1
C C7 0.33891(13) 0.2500 0.45124(9) 0.0378(4) Uani d S 1
C C8 0.38993(13) 0.2500 0.52944(8) 0.0373(4) Uani d S 1
C C9 0.21278(14) 0.2500 0.44446(10) 0.0470(4) Uani d S 1
H H9 0.1775 0.2500 0.3941 0.056 Uiso calc SR 1
C C10 0.31335(14) 0.2500 0.59644(9) 0.0424(4) Uani d S 1
H H10 0.3471 0.2500 0.6473 0.051 Uiso calc SR 1
C C11 0.14235(15) 0.2500 0.51082(10) 0.0487(4) Uani d S 1
H H11 0.0595 0.2500 0.5046 0.058 Uiso calc SR 1
C C12 0.19093(14) 0.2500 0.58935(10) 0.0434(4) Uani d S 1
C C13 0.10586(15) 0.2500 0.66087(11) 0.0555(5) Uani d S 1
C C14 0.1737(2) 0.2500 0.74021(12) 0.0857(8) Uani d S 1
C C15 0.02692(14) 0.0720(2) 0.65696(10) 0.0830(5) Uani d . 1
H H15A 0.0765 -0.0399 0.6589 0.124 Uiso calc R 1
H H15B -0.0181 0.0727 0.6080 0.124 Uiso calc R 1
H H15C -0.0273 0.0714 0.7016 0.124 Uiso calc R 1

loop_
_atom_site_aniso_label
_atom_site_aniso_U_11
_atom_site_aniso_U_22
_atom_site_aniso_U_33
_atom_site_aniso_U_12
_atom_site_aniso_U_13
_atom_site_aniso_U_23
N1 0.0641(11) 0.1037(14) 0.0473(10) 0.000 0.0148(8) 0.000
N2 0.0378(9) 0.0898(13) 0.0909(13) 0.000 -0.0049(8) 0.000
C1 0.0482(10) 0.0611(11) 0.0410(10) 0.000 0.0015(8) 0.000
C2 0.0425(10) 0.0544(10) 0.0476(10) 0.000 -0.0004(7) 0.000
C3 0.0423(9) 0.0436(9) 0.0353(8) 0.000 0.0038(7) 0.000
C4 0.0351(8) 0.0419(8) 0.0404(9) 0.000 -0.0015(6) 0.000
C5 0.0450(9) 0.0500(9) 0.0307(8) 0.000 -0.0045(7) 0.000
C6 0.0406(9) 0.0491(9) 0.0332(8) 0.000 -0.0070(7) 0.000
C7 0.0374(8) 0.0411(8) 0.0350(8) 0.000 -0.0028(6) 0.000
C8 0.0385(8) 0.0396(8) 0.0337(8) 0.000 -0.0016(6) 0.000
C9 0.0408(9) 0.0614(11) 0.0389(9) 0.000 -0.0082(7) 0.000
C10 0.0433(9) 0.0512(9) 0.0329(8) 0.000 -0.0014(7) 0.000
C11 0.0348(8) 0.0615(11) 0.0500(10) 0.000 -0.0007(7) 0.000
C12 0.0419(9) 0.0452(9) 0.0432(9) 0.000 0.0051(7) 0.000
C13 0.0480(10) 0.0676(12) 0.0510(11) 0.000 0.0157(8) 0.000
C14 0.0701(14) 0.143(2) 0.0436(11) 0.000 0.0209(10) 0.000
C15 0.0759(10) 0.0846(11) 0.0884(12) -0.0192(8) 0.0334(8) 0.0052(9)

loop_
_atom_type_symbol
_atom_type_description
_atom_type_scat_dispersion_real
_atom_type_scat_dispersion_imag
_atom_type_scat_source
C C 0.0033 0.0016 'International Tables Vol C Tables 4.2.6.8 and 6.1.1.4'
H H 0.0000 0.0000 'International Tables Vol C Tables 4.2.6.8 and 6.1.1.4'
N N 0.0061 0.0033 'International Tables Vol C Tables 4.2.6.8 and 6.1.1.4'

loop_
_geom_angle_atom_site_label_1
_geom_angle_atom_site_label_2
_geom_angle_atom_site_label_3
_geom_angle_site_symmetry_3
_geom_angle
_geom_angle_publ_flag
N1 C1 C3 . 179.47(18) n
N2 C2 C4 . 179.52(19) n
C5 C3 C4 . 119.97(14) n
C5 C3 C1 . 121.57(14) no
C4 C3 C1 . 118.46(14) no
C6 C4 C3 . 119.39(14) no
C6 C4 C2 . 120.52(14) no
C3 C4 C2 . 120.09(14) no
C3 C5 C7 . 121.20(14) no
C3 C5 H5 . 119.4 no
C7 C5 H5 . 119.4 no
C4 C6 C8 . 121.88(14) no
C4 C6 H6 . 119.1 no
C8 C6 H6 . 119.1 no
C5 C7 C9 . 122.82(14) no
C5 C7 C8 . 119.07(14) no
C9 C7 C8 . 118.11(14) no
C6 C8 C10 . 122.34(13) no
C6 C8 C7 . 118.48(13) no
C10 C8 C7 . 119.18(14) no
C11 C9 C7 . 120.68(14) no
C11 C9 H9 . 119.7 no
C7 C9 H9 . 119.7 no
C12 C10 C8 . 122.35(14) no
C12 C10 H10 . 118.8 no
C8 C10 H10 . 118.8 no
C9 C11 C12 . 122.30(15) no
C9 C11 H11 . 118.9 no
C12 C11 H11 . 118.9 no
C10 C12 C11 . 117.38(14) no
C10 C12 C13 . 123.46(15) no
C11 C12 C13 . 119.16(14) no
C12 C13 C14 . 111.89(14) n
C12 C13 C15 . 108.93(10) n
C14 C13 C15 . 108.82(11) n
C12 C13 C15 8_565 108.93(10) ?
C14 C13 C15 8_565 108.82(11) ?
C15 C13 C15 8_565 109.44(17) ?
C13 C14 H14B . 109.0 no
C13 C14 H14A . 113.3 no
H14B C14 H14A . 108.8 no
C13 C15 H15A . 109.5 no
C13 C15 H15B . 109.5 no
H15A C15 H15B . 109.5 no
C13 C15 H15C . 109.5 no
H15A C15 H15C . 109.5 no
H15B C15 H15C . 109.5 no

loop_
_geom_bond_atom_site_label_1
_geom_bond_atom_site_label_2
_geom_bond_site_symmetry_2
_geom_bond_distance
_geom_bond_publ_flag
N1 C1 . 1.138(2) n
N2 C2 . 1.133(2) n
C1 C3 . 1.440(2) n
C2 C4 . 1.437(2) n
C3 C5 . 1.364(2) no
C3 C4 . 1.429(2) no
C4 C6 . 1.366(2) no
C5 C7 . 1.410(2) no
C5 H5 . 0.9300 no
C6 C8 . 1.406(2) no
C6 H6 . 0.9300 no
C7 C9 . 1.411(2) no
C7 C8 . 1.426(2) no
C8 C10 . 1.408(2) no
C9 C11 . 1.359(2) no
C9 H9 . 0.9300 no
C10 C12 . 1.370(2) no
C10 H10 . 0.9300 no
C11 C12 . 1.420(2) no
C11 H11 . 0.9300 no
C12 C13 . 1.526(2) n
C13 C14 . 1.527(3) n
C13 C15 . 1.5278(18) n
C13 C15 8_565 1.5278(18) n
C14 H14B . 0.9595 no
C14 H14A . 0.9637 no
C15 H15A . 0.9600 no
C15 H15B . 0.9600 no
C15 H15C . 0.9600 no
